data_4064889
loop_
_publ_author_name
'Tian, Rongqiang'
'Mathey, Fran\,cois'

_publ_section_title
;
 Phosphaferrocene Analogues of Calixpyrroles
;
_journal_issue 13
_journal_name_full Organometallics
_journal_page_first 3472
_journal_paper_doi 10.1021/om200393a
_journal_volume 30
_journal_year 2011
_chemical_formula_moiety 'C44 H57 Cl Fe Ir N2 P S'
_chemical_formula_sum 'C44 H57 Cl Fe Ir N2 P S'
_chemical_formula_weight 960.45
_chemical_name_systematic
; 
 ? 
;
_space_group_IT_number 2
_symmetry_cell_setting triclinic
_symmetry_space_group_name_Hall '-P 1'
_symmetry_space_group_name_H-M 'P -1'
_atom_sites_solution_hydrogens geom
_atom_sites_solution_primary direct
_atom_sites_solution_secondary difmap
_audit_creation_method SHELXL-97
_cell_angle_alpha 85.176(2)
_cell_angle_beta 84.893(2)
_cell_angle_gamma 71.682(2)
_cell_formula_units_Z 2
_cell_length_a 9.6581(3)
_cell_length_b 9.7967(3)
_cell_length_c 22.2923(8)
_cell_measurement_reflns_used 9427
_cell_measurement_temperature 103(2)
_cell_measurement_theta_max 30.30
_cell_measurement_theta_min 2.43
_cell_volume 1990.90(11)
_computing_cell_refinement 'Bruker SAINT'
_computing_data_collection 'Bruker APEX2'
_computing_data_reduction 'Bruker SAINT'
_computing_molecular_graphics 'Bruker SHELXTL'
_computing_publication_material 'Bruker SHELXTL'
_computing_structure_refinement 'SHELXL-97 (Sheldrick, 2008)'
_computing_structure_solution 'SHELXS-97 (Sheldrick, 2008)'
_diffrn_ambient_temperature 103(2)
_diffrn_measured_fraction_theta_full 0.988
_diffrn_measured_fraction_theta_max 0.988
_diffrn_measurement_device_type 'Bruker APEX-II CCD'
_diffrn_measurement_method '\f and \w scans'
_diffrn_radiation_monochromator graphite
_diffrn_radiation_source 'fine-focus sealed tube'
_diffrn_radiation_type MoK\a
_diffrn_radiation_wavelength 0.71073
_diffrn_reflns_av_R_equivalents 0.0415
_diffrn_reflns_av_sigmaI/netI 0.0390
_diffrn_reflns_limit_h_max 13
_diffrn_reflns_limit_h_min -13
_diffrn_reflns_limit_k_max 14
_diffrn_reflns_limit_k_min -14
_diffrn_reflns_limit_l_max 32
_diffrn_reflns_limit_l_min -31
_diffrn_reflns_number 49323
_diffrn_reflns_theta_full 30.76
_diffrn_reflns_theta_max 30.76
_diffrn_reflns_theta_min 0.92
_exptl_absorpt_coefficient_mu 3.897
_exptl_absorpt_correction_T_max 0.3877
_exptl_absorpt_correction_T_min 0.3047
_exptl_absorpt_correction_type multi-scan
_exptl_absorpt_process_details sadabs
_exptl_crystal_colour red
_exptl_crystal_density_diffrn 1.602
_exptl_crystal_density_method 'not measured'
_exptl_crystal_description block
_exptl_crystal_F_000 972
_exptl_crystal_size_max 0.40
_exptl_crystal_size_mid 0.34
_exptl_crystal_size_min 0.30
_refine_diff_density_max 2.435
_refine_diff_density_min -1.818
_refine_diff_density_rms 0.213
_refine_ls_extinction_method none
_refine_ls_goodness_of_fit_ref 1.140
_refine_ls_hydrogen_treatment constr
_refine_ls_matrix_type full
_refine_ls_number_parameters 746
_refine_ls_number_reflns 12259
_refine_ls_number_restraints 1098
_refine_ls_restrained_S_all 1.104
_refine_ls_R_factor_all 0.0358
_refine_ls_R_factor_gt 0.0292
_refine_ls_shift/su_max 0.003
_refine_ls_shift/su_mean 0.000
_refine_ls_structure_factor_coef Fsqd
_refine_ls_weighting_details 'calc w=1/[\s^2^(Fo^2^)+(0.0370P)^2^+1.1421P] where P=(Fo^2^+2Fc^2^)/3'
_refine_ls_weighting_scheme calc
_refine_ls_wR_factor_gt 0.0688
_refine_ls_wR_factor_ref 0.0786
_reflns_number_gt 11007
_reflns_number_total 12259
_reflns_threshold_expression >2sigma(I)
_cod_data_source_file om200393a_si_002.cif
_cod_data_source_block mat104
_cod_depositor_comments
;
The following automatic conversions were performed:

'_symmetry_cell_setting' value 'Triclinic' changed to 'triclinic'
according to /home/saulius/struct/CIF-dictionaries/cif_core.dic
dictionary named 'cif_core.dic' version 2.4.1 from 2010-06-29.

Automatic conversion script
Id: cif_fix_values 1715 2011-07-08 13:25:40Z adriana 
;
_cod_original_sg_symbol_H-M P-1
_cod_database_code 4064889

loop_
_symmetry_equiv_pos_as_xyz
'x, y, z'
'-x, -y, -z'

loop_
_atom_site_label
_atom_site_type_symbol
_atom_site_fract_x
_atom_site_fract_y
_atom_site_fract_z
_atom_site_U_iso_or_equiv
_atom_site_adp_type
_atom_site_occupancy
_atom_site_symmetry_multiplicity
_atom_site_calc_flag
_atom_site_refinement_flags
_atom_site_disorder_assembly
_atom_site_disorder_group
Ir1 Ir 0.552513(12) 0.020652(11) 0.241653(5) 0.01825(4) Uani 1 1 d D . .
C1 C 0.7285(7) 0.1790(8) 0.0397(3) 0.0211(15) Uani 0.587(3) 1 d PDU A 1
C2 C 0.8212(7) 0.2677(6) 0.0271(2) 0.0197(13) Uani 0.587(3) 1 d PDU A 1
C3 C 0.9578(6) 0.1951(7) 0.0519(2) 0.0193(10) Uani 0.587(3) 1 d PDU A 1
C4 C 0.9501(7) 0.0617(7) 0.0796(2) 0.0193(12) Uani 0.587(3) 1 d PDU A 1
C5 C 0.8094(9) 0.0507(6) 0.0721(3) 0.0241(13) Uani 0.587(3) 1 d PDU A 1
C6 C 0.5765(7) 0.2116(10) 0.0188(3) 0.0421(17) Uani 0.587(3) 1 d PDU A 1
H6A H 0.5824 0.1745 -0.0212 0.063 Uiso 0.587(3) 1 calc PR A 1
H6B H 0.5288 0.3160 0.0164 0.063 Uiso 0.587(3) 1 calc PR A 1
H6C H 0.5195 0.1655 0.0474 0.063 Uiso 0.587(3) 1 calc PR A 1
C7 C 0.7834(10) 0.4099(7) -0.0100(3) 0.0397(17) Uani 0.587(3) 1 d PDU A 1
H7A H 0.8360 0.4710 0.0038 0.060 Uiso 0.587(3) 1 calc PR A 1
H7B H 0.6779 0.4584 -0.0051 0.060 Uiso 0.587(3) 1 calc PR A 1
H7C H 0.8119 0.3921 -0.0526 0.060 Uiso 0.587(3) 1 calc PR A 1
C8 C 1.0899(7) 0.2460(9) 0.0457(3) 0.0416(16) Uani 0.587(3) 1 d PDU A 1
H8A H 1.1464 0.2149 0.0078 0.062 Uiso 0.587(3) 1 calc PR A 1
H8B H 1.1507 0.2049 0.0797 0.062 Uiso 0.587(3) 1 calc PR A 1
H8C H 1.0588 0.3513 0.0456 0.062 Uiso 0.587(3) 1 calc PR A 1
C9 C 1.0727(8) -0.0518(7) 0.1089(3) 0.0418(17) Uani 0.587(3) 1 d PDU A 1
H9A H 1.1292 -0.1189 0.0789 0.063 Uiso 0.587(3) 1 calc PR A 1
H9B H 1.0323 -0.1046 0.1415 0.063 Uiso 0.587(3) 1 calc PR A 1
H9C H 1.1366 -0.0061 0.1255 0.063 Uiso 0.587(3) 1 calc PR A 1
C10 C 0.7564(10) -0.0756(7) 0.0912(3) 0.0465(18) Uani 0.587(3) 1 d PDU A 1
H10A H 0.7790 -0.1415 0.0585 0.070 Uiso 0.587(3) 1 calc PR A 1
H10B H 0.6505 -0.0418 0.1006 0.070 Uiso 0.587(3) 1 calc PR A 1
H10C H 0.8050 -0.1261 0.1271 0.070 Uiso 0.587(3) 1 calc PR A 1
Fe1 Fe 0.7902(7) 0.2293(6) 0.1189(2) 0.0121(5) Uani 0.587(3) 1 d PD A 1
C1A C 0.7283(19) 0.1986(19) 0.0303(8) 0.019(4) Uani 0.212(14) 1 d PDU A 2
C2A C 0.860(2) 0.2361(19) 0.0289(8) 0.022(4) Uani 0.212(14) 1 d PDU A 2
C3A C 0.9627(16) 0.123(2) 0.0612(8) 0.017(2) Uani 0.212(14) 1 d PDU A 2
C4A C 0.894(2) 0.0185(18) 0.0827(10) 0.016(3) Uani 0.212(14) 1 d PDU A 2
C5A C 0.750(2) 0.0645(19) 0.0637(10) 0.021(3) Uani 0.212(14) 1 d PDU A 2
C6A C 0.590(2) 0.282(3) 0.0002(10) 0.026(5) Uani 0.212(14) 1 d PDU A 2
H6A1 H 0.5967 0.2514 -0.0410 0.039 Uiso 0.212(14) 1 calc PR A 2
H6A2 H 0.5782 0.3849 -0.0010 0.039 Uiso 0.212(14) 1 calc PR A 2
H6A3 H 0.5061 0.2625 0.0230 0.039 Uiso 0.212(14) 1 calc PR A 2
C7A C 0.877(4) 0.370(2) -0.0060(9) 0.036(5) Uani 0.212(14) 1 d PDU A 2
H7A1 H 0.7869 0.4499 -0.0001 0.053 Uiso 0.212(14) 1 calc PR A 2
H7A2 H 0.8961 0.3517 -0.0490 0.053 Uiso 0.212(14) 1 calc PR A 2
H7A3 H 0.9589 0.3936 0.0085 0.053 Uiso 0.212(14) 1 calc PR A 2
C8A C 1.1166(18) 0.115(3) 0.0688(11) 0.040(5) Uani 0.212(14) 1 d PDU A 2
H8A1 H 1.1440 0.0717 0.1091 0.060 Uiso 0.212(14) 1 calc PR A 2
H8A2 H 1.1262 0.2119 0.0643 0.060 Uiso 0.212(14) 1 calc PR A 2
H8A3 H 1.1811 0.0553 0.0381 0.060 Uiso 0.212(14) 1 calc PR A 2
C9A C 0.970(3) -0.120(2) 0.1162(10) 0.043(7) Uani 0.212(14) 1 d PDU A 2
H9A1 H 1.0289 -0.1894 0.0875 0.064 Uiso 0.212(14) 1 calc PR A 2
H9A2 H 0.8968 -0.1589 0.1383 0.064 Uiso 0.212(14) 1 calc PR A 2
H9A3 H 1.0333 -0.1027 0.1446 0.064 Uiso 0.212(14) 1 calc PR A 2
C10A C 0.640(2) -0.017(2) 0.0725(10) 0.026(4) Uani 0.212(14) 1 d PDU A 2
H10D H 0.5409 0.0512 0.0769 0.038 Uiso 0.212(14) 1 calc PR A 2
H10E H 0.6589 -0.0817 0.1089 0.038 Uiso 0.212(14) 1 calc PR A 2
H10F H 0.6476 -0.0738 0.0375 0.038 Uiso 0.212(14) 1 calc PR A 2
Fe1A Fe 0.780(2) 0.215(2) 0.1167(7) 0.0142(11) Uani 0.212(14) 1 d PD A 2
C1B C 0.752(2) 0.211(2) 0.0285(8) 0.020(4) Uani 0.201(14) 1 d PDU A 3
C2B C 0.894(2) 0.2201(17) 0.0348(8) 0.018(3) Uani 0.201(14) 1 d PDU A 3
C3B C 0.9731(17) 0.094(2) 0.0688(8) 0.017(2) Uani 0.201(14) 1 d PDU A 3
C4B C 0.879(2) 0.0090(17) 0.0834(10) 0.017(3) Uani 0.201(14) 1 d PDU A 3
C5B C 0.743(2) 0.081(2) 0.0585(10) 0.021(3) Uani 0.201(14) 1 d PDU A 3
C6B C 0.630(3) 0.313(3) -0.0059(11) 0.046(7) Uani 0.201(14) 1 d PDU A 3
H6B1 H 0.6379 0.2837 -0.0473 0.070 Uiso 0.201(14) 1 calc PR A 3
H6B2 H 0.6359 0.4110 -0.0064 0.070 Uiso 0.201(14) 1 calc PR A 3
H6B3 H 0.5354 0.3105 0.0138 0.070 Uiso 0.201(14) 1 calc PR A 3
C7B C 0.946(3) 0.340(2) 0.0049(10) 0.036(5) Uani 0.201(14) 1 d PDU A 3
H7B1 H 0.9714 0.3235 -0.0380 0.053 Uiso 0.201(14) 1 calc PR A 3
H7B2 H 1.0319 0.3437 0.0241 0.053 Uiso 0.201(14) 1 calc PR A 3
H7B3 H 0.8677 0.4320 0.0090 0.053 Uiso 0.201(14) 1 calc PR A 3
C8B C 1.1280(17) 0.059(3) 0.0837(10) 0.029(5) Uani 0.201(14) 1 d PDU A 3
H8B1 H 1.1399 0.0117 0.1242 0.043 Uiso 0.201(14) 1 calc PR A 3
H8B2 H 1.1545 0.1481 0.0824 0.043 Uiso 0.201(14) 1 calc PR A 3
H8B3 H 1.1915 -0.0053 0.0542 0.043 Uiso 0.201(14) 1 calc PR A 3
C9B C 0.918(3) -0.1347(19) 0.1171(12) 0.034(5) Uani 0.201(14) 1 d PDU A 3
H9B1 H 0.9530 -0.2108 0.0884 0.050 Uiso 0.201(14) 1 calc PR A 3
H9B2 H 0.8307 -0.1458 0.1406 0.050 Uiso 0.201(14) 1 calc PR A 3
H9B3 H 0.9942 -0.1420 0.1443 0.050 Uiso 0.201(14) 1 calc PR A 3
C10B C 0.613(3) 0.025(4) 0.0595(15) 0.051(7) Uani 0.201(14) 1 d PDU A 3
H10G H 0.5240 0.1017 0.0716 0.076 Uiso 0.201(14) 1 calc PR A 3
H10H H 0.6265 -0.0580 0.0884 0.076 Uiso 0.201(14) 1 calc PR A 3
H10I H 0.6049 -0.0030 0.0192 0.076 Uiso 0.201(14) 1 calc PR A 3
Fe1B Fe 0.789(2) 0.209(2) 0.1184(7) 0.0142(11) Uani 0.201(14) 1 d PD A 3
Cl1 Cl 0.3694(7) 0.1125(8) 0.1705(3) 0.0281(11) Uani 0.54(3) 1 d PD B 1
C11 C 0.6591(14) -0.0384(16) 0.3235(5) 0.0251(13) Uani 0.54(3) 1 d PDU B 1
H11 H 0.7053 0.0326 0.3353 0.030 Uiso 0.54(3) 1 calc PR B 1
C12 C 0.7409(11) -0.1286(14) 0.2775(7) 0.027(3) Uani 0.54(3) 1 d PDU B 1
H12 H 0.8343 -0.1093 0.2629 0.032 Uiso 0.54(3) 1 calc PR B 1
C13 C 0.7417(17) -0.2801(15) 0.2698(9) 0.028(3) Uani 0.54(3) 1 d PDU B 1
H13A H 0.8053 -0.3463 0.2993 0.034 Uiso 0.54(3) 1 calc PR B 1
H13B H 0.7842 -0.3080 0.2289 0.034 Uiso 0.54(3) 1 calc PR B 1
C14 C 0.5906(17) -0.2986(14) 0.2783(10) 0.026(2) Uani 0.54(3) 1 d PDU B 1
H14A H 0.5901 -0.3820 0.2562 0.031 Uiso 0.54(3) 1 calc PR B 1
H14B H 0.5683 -0.3195 0.3217 0.031 Uiso 0.54(3) 1 calc PR B 1
C15 C 0.4731(15) -0.1657(11) 0.2560(6) 0.028(3) Uani 0.54(3) 1 d PDU B 1
H15 H 0.4205 -0.1812 0.2218 0.034 Uiso 0.54(3) 1 calc PR B 1
C16 C 0.3891(12) -0.0574(14) 0.2936(5) 0.025(2) Uani 0.54(3) 1 d PDU B 1
H16 H 0.2865 -0.0096 0.2821 0.030 Uiso 0.54(3) 1 calc PR B 1
C17 C 0.4100(14) -0.0605(15) 0.3599(5) 0.032(2) Uani 0.54(3) 1 d PDU B 1
H17A H 0.3725 -0.1358 0.3812 0.038 Uiso 0.54(3) 1 calc PR B 1
H17B H 0.3507 0.0332 0.3755 0.038 Uiso 0.54(3) 1 calc PR B 1
C18 C 0.5670(15) -0.0896(16) 0.3747(5) 0.028(2) Uani 0.54(3) 1 d PDU B 1
H18A H 0.6116 -0.1944 0.3835 0.033 Uiso 0.54(3) 1 calc PR B 1
H18B H 0.5684 -0.0403 0.4115 0.033 Uiso 0.54(3) 1 calc PR B 1
Cl1A Cl 0.3514(10) 0.1123(10) 0.1839(6) 0.0359(16) Uani 0.46(3) 1 d PD B 2
C11A C 0.6833(17) -0.0442(19) 0.3189(5) 0.0251(13) Uani 0.46(3) 1 d PDU B 2
H11A H 0.7277 0.0294 0.3295 0.030 Uiso 0.46(3) 1 calc PR B 2
C12A C 0.7568(12) -0.1235(14) 0.2689(7) 0.017(2) Uani 0.46(3) 1 d PDU B 2
H12A H 0.8437 -0.0959 0.2512 0.020 Uiso 0.46(3) 1 calc PR B 2
C13A C 0.767(2) -0.2786(18) 0.2604(10) 0.025(3) Uani 0.46(3) 1 d PDU B 2
H13C H 0.8025 -0.3010 0.2182 0.030 Uiso 0.46(3) 1 calc PR B 2
H13D H 0.8405 -0.3429 0.2871 0.030 Uiso 0.46(3) 1 calc PR B 2
C14A C 0.623(2) -0.3094(17) 0.2743(12) 0.029(3) Uani 0.46(3) 1 d PDU B 2
H14C H 0.6131 -0.3385 0.3177 0.035 Uiso 0.46(3) 1 calc PR B 2
H14D H 0.6220 -0.3904 0.2508 0.035 Uiso 0.46(3) 1 calc PR B 2
C15A C 0.4950(18) -0.1776(13) 0.2588(6) 0.028(3) Uani 0.46(3) 1 d PDU B 2
H15A H 0.4331 -0.1935 0.2280 0.033 Uiso 0.46(3) 1 calc PR B 2
C16A C 0.4162(16) -0.0804(17) 0.3024(7) 0.032(3) Uani 0.46(3) 1 d PDU B 2
H16A H 0.3091 -0.0398 0.2968 0.038 Uiso 0.46(3) 1 calc PR B 2
C17A C 0.455(2) -0.094(2) 0.3674(7) 0.042(3) Uani 0.46(3) 1 d PDU B 2
H17C H 0.3953 -0.0059 0.3875 0.050 Uiso 0.46(3) 1 calc PR B 2
H17D H 0.4305 -0.1768 0.3884 0.050 Uiso 0.46(3) 1 calc PR B 2
C18A C 0.615(2) -0.113(2) 0.3739(6) 0.033(3) Uani 0.46(3) 1 d PDU B 2
H18C H 0.6687 -0.2170 0.3784 0.040 Uiso 0.46(3) 1 calc PR B 2
H18D H 0.6244 -0.0684 0.4109 0.040 Uiso 0.46(3) 1 calc PR B 2
C19 C 0.5990(3) 0.3545(3) 0.16083(11) 0.0164(5) Uani 1 1 d . . .
C20 C 0.7068(3) 0.4260(3) 0.15150(12) 0.0189(5) Uani 1 1 d . A .
C21 C 0.8410(3) 0.3478(3) 0.17792(11) 0.0174(5) Uani 1 1 d . . .
C22 C 0.8378(3) 0.2143(3) 0.20821(10) 0.0133(4) Uani 1 1 d . A .
C23 C 0.6805(4) 0.5725(3) 0.11895(14) 0.0281(6) Uani 1 1 d . . .
H23A H 0.6271 0.5772 0.0831 0.042 Uiso 1 1 calc R A .
H23B H 0.7745 0.5885 0.1068 0.042 Uiso 1 1 calc R . .
H23C H 0.6229 0.6469 0.1459 0.042 Uiso 1 1 calc R . .
C24 C 0.9724(3) 0.4012(3) 0.17472(15) 0.0268(6) Uani 1 1 d . A .
H24A H 0.9697 0.4528 0.2108 0.040 Uiso 1 1 calc R . .
H24B H 0.9708 0.4664 0.1388 0.040 Uiso 1 1 calc R . .
H24C H 1.0621 0.3191 0.1725 0.040 Uiso 1 1 calc R . .
C25 C 0.9635(3) 0.1149(3) 0.24205(11) 0.0151(5) Uani 1 1 d . . .
H25A H 0.9818 0.0151 0.2303 0.018 Uiso 1 1 calc R A .
H25B H 1.0526 0.1425 0.2299 0.018 Uiso 1 1 calc R . .
C26 C 0.9363(3) 0.1182(3) 0.30932(11) 0.0138(5) Uani 1 1 d . A .
C27 C 1.0052(3) 0.0232(3) 0.35437(12) 0.0200(5) Uani 1 1 d . . .
H27 H 1.0851 -0.0620 0.3490 0.024 Uiso 1 1 calc R A .
C28 C 0.9354(3) 0.0754(3) 0.41061(12) 0.0205(5) Uani 1 1 d . A .
H28 H 0.9608 0.0312 0.4494 0.025 Uiso 1 1 calc R . .
C29 C 0.8248(3) 0.2010(3) 0.39886(11) 0.0166(5) Uani 1 1 d . . .
C30 C 0.7170(3) 0.3029(3) 0.44111(11) 0.0195(5) Uani 1 1 d . A .
C31 C 0.7433(4) 0.2412(4) 0.50625(12) 0.0302(7) Uani 1 1 d . . .
H31A H 0.7275 0.1467 0.5112 0.045 Uiso 1 1 calc R A .
H31B H 0.6752 0.3066 0.5342 0.045 Uiso 1 1 calc R . .
H31C H 0.8439 0.2309 0.5149 0.045 Uiso 1 1 calc R . .
C32 C 0.7413(3) 0.4516(3) 0.43483(14) 0.0231(6) Uani 1 1 d . . .
H32A H 0.8396 0.4420 0.4464 0.035 Uiso 1 1 calc R A .
H32B H 0.6686 0.5174 0.4612 0.035 Uiso 1 1 calc R . .
H32C H 0.7312 0.4901 0.3929 0.035 Uiso 1 1 calc R . .
C33 C 0.5607(3) 0.3178(3) 0.42792(11) 0.0180(5) Uani 1 1 d . . .
C34 C 0.4692(4) 0.2466(3) 0.45459(14) 0.0280(6) Uani 1 1 d . A .
H34 H 0.4947 0.1770 0.4874 0.034 Uiso 1 1 calc R . .
C35 C 0.3318(4) 0.2861(4) 0.42881(14) 0.0284(7) Uani 1 1 d . . .
H35 H 0.2566 0.2456 0.4429 0.034 Uiso 1 1 calc R A .
C36 C 0.3176(3) 0.3873(3) 0.38214(13) 0.0195(5) Uani 1 1 d . A .
C37 C 0.1853(3) 0.4647(3) 0.34679(14) 0.0224(6) Uani 1 1 d . . .
C38 C 0.0879(3) 0.5927(4) 0.38202(15) 0.0286(7) Uani 1 1 d . A .
H38A H 0.1428 0.6595 0.3867 0.043 Uiso 1 1 calc R . .
H38B H 0.0577 0.5574 0.4219 0.043 Uiso 1 1 calc R . .
H38C H 0.0011 0.6427 0.3599 0.043 Uiso 1 1 calc R . .
C39 C 0.0985(4) 0.3601(4) 0.33963(16) 0.0307(7) Uani 1 1 d . A .
H39A H 0.0109 0.4107 0.3181 0.046 Uiso 1 1 calc R . .
H39B H 0.0696 0.3240 0.3796 0.046 Uiso 1 1 calc R . .
H39C H 0.1597 0.2791 0.3167 0.046 Uiso 1 1 calc R . .
C40 C 0.2301(3) 0.5195(3) 0.28495(13) 0.0201(5) Uani 1 1 d . A .
C41 C 0.2009(3) 0.6545(3) 0.25742(14) 0.0254(6) Uani 1 1 d . . .
H41 H 0.1430 0.7417 0.2744 0.030 Uiso 1 1 calc R A .
C42 C 0.2731(4) 0.6408(3) 0.19858(14) 0.0264(6) Uani 1 1 d . A .
H42 H 0.2718 0.7174 0.1693 0.032 Uiso 1 1 calc R . .
C43 C 0.3445(3) 0.4979(3) 0.19178(13) 0.0203(5) Uani 1 1 d . . .
C44 C 0.4442(3) 0.4201(3) 0.14157(12) 0.0221(6) Uani 1 1 d . A .
H44A H 0.4438 0.4883 0.1061 0.027 Uiso 1 1 calc R . .
H44B H 0.4080 0.3431 0.1295 0.027 Uiso 1 1 calc R . .
N1 N 0.8277(2) 0.2261(2) 0.33709(9) 0.0138(4) Uani 1 1 d . A .
H1 H 0.7683 0.3009 0.3180 0.017 Uiso 1 1 calc R . .
N2 N 0.3165(3) 0.4249(3) 0.24442(11) 0.0200(5) Uani 1 1 d . A .
H2 H 0.3492 0.3308 0.2513 0.024 Uiso 1 1 calc R . .
P1 P 0.66279(7) 0.19104(7) 0.20537(3) 0.01353(12) Uani 1 1 d . A .
S1 S 0.47532(8) 0.43593(7) 0.37026(3) 0.01890(13) Uani 1 1 d . A .

loop_
_atom_site_aniso_label
_atom_site_aniso_U_11
_atom_site_aniso_U_22
_atom_site_aniso_U_33
_atom_site_aniso_U_23
_atom_site_aniso_U_13
_atom_site_aniso_U_12
Ir1 0.01688(6) 0.02013(6) 0.01924(6) -0.00532(4) 0.00282(4) -0.00789(4)
C1 0.021(3) 0.033(3) 0.011(3) -0.008(2) 0.000(2) -0.009(2)
C2 0.027(3) 0.022(3) 0.008(2) 0.0000(19) -0.002(2) -0.005(2)
C3 0.019(3) 0.026(3) 0.013(2) -0.003(2) 0.0019(18) -0.007(2)
C4 0.027(3) 0.020(3) 0.005(2) 0.0014(18) -0.001(2) -0.001(2)
C5 0.038(4) 0.021(3) 0.015(3) -0.008(2) 0.004(3) -0.011(3)
C6 0.031(4) 0.074(5) 0.023(3) -0.018(3) -0.007(3) -0.013(4)
C7 0.060(5) 0.032(3) 0.016(2) 0.004(2) -0.001(3) 0.000(3)
C8 0.033(3) 0.071(5) 0.027(3) -0.020(3) 0.018(2) -0.027(3)
C9 0.050(4) 0.038(3) 0.018(2) -0.010(2) -0.005(3) 0.017(3)
C10 0.079(5) 0.037(3) 0.032(3) -0.019(3) 0.024(3) -0.033(4)
Fe1 0.0147(8) 0.0140(9) 0.0061(6) -0.0008(5) -0.0007(5) -0.0021(6)
C1A 0.023(6) 0.026(6) 0.005(5) -0.002(5) -0.003(5) -0.002(5)
C2A 0.028(7) 0.024(6) 0.008(5) -0.005(5) 0.005(6) -0.002(6)
C3A 0.021(3) 0.024(5) 0.003(4) -0.004(4) 0.000(3) -0.003(4)
C4A 0.020(6) 0.018(5) 0.007(5) -0.006(5) -0.004(5) 0.002(5)
C5A 0.023(6) 0.029(6) 0.011(6) -0.009(5) 0.002(6) -0.008(6)
C6A 0.017(8) 0.042(10) 0.011(8) -0.008(7) -0.008(7) 0.005(8)
C7A 0.058(13) 0.032(10) 0.020(8) -0.011(7) 0.024(10) -0.024(9)
C8A 0.022(8) 0.069(13) 0.022(9) -0.020(9) -0.001(7) 0.002(9)
C9A 0.056(14) 0.034(10) 0.011(7) -0.003(7) -0.007(9) 0.026(9)
C10A 0.034(9) 0.029(9) 0.021(8) -0.013(6) 0.008(7) -0.021(8)
Fe1A 0.0137(18) 0.019(2) 0.0071(10) -0.0026(11) -0.0018(10) -0.0002(15)
C1B 0.022(6) 0.024(6) 0.005(5) 0.002(5) -0.001(5) 0.002(6)
C2B 0.023(6) 0.022(6) 0.010(6) -0.002(5) 0.002(5) -0.008(5)
C3B 0.021(3) 0.024(5) 0.003(4) -0.004(4) 0.000(3) -0.003(4)
C4B 0.020(6) 0.020(6) 0.006(5) -0.005(5) 0.001(5) 0.003(5)
C5B 0.023(6) 0.027(6) 0.012(6) -0.012(5) -0.002(5) -0.005(5)
C6B 0.041(12) 0.053(12) 0.017(8) -0.009(8) -0.008(9) 0.029(10)
C7B 0.045(11) 0.030(8) 0.030(9) 0.001(6) 0.022(8) -0.018(8)
C8B 0.016(8) 0.046(11) 0.020(9) -0.020(8) 0.002(6) -0.001(7)
C9B 0.061(14) 0.014(7) 0.020(8) -0.005(6) 0.002(10) -0.005(8)
C10B 0.058(13) 0.062(15) 0.041(13) -0.036(11) 0.002(10) -0.024(11)
Fe1B 0.0137(18) 0.019(2) 0.0071(10) -0.0026(11) -0.0018(10) -0.0002(15)
Cl1 0.0167(17) 0.0299(16) 0.039(2) 0.0066(16) -0.0132(15) -0.0089(13)
C11 0.038(3) 0.0302(18) 0.0145(17) 0.0060(14) -0.004(2) -0.023(2)
C12 0.027(4) 0.029(4) 0.024(5) 0.015(3) 0.000(3) -0.011(3)
C13 0.029(5) 0.024(4) 0.027(5) 0.005(3) -0.002(4) -0.003(3)
C14 0.031(5) 0.023(4) 0.028(5) -0.005(3) 0.002(4) -0.014(3)
C15 0.026(4) 0.026(4) 0.041(5) 0.006(3) -0.007(3) -0.019(3)
C16 0.026(4) 0.031(4) 0.022(3) 0.002(3) -0.002(3) -0.014(3)
C17 0.031(5) 0.036(5) 0.028(4) -0.002(3) 0.011(3) -0.013(4)
C18 0.035(6) 0.033(4) 0.016(3) 0.003(3) 0.004(3) -0.017(4)
Cl1A 0.0145(14) 0.032(2) 0.064(4) -0.022(2) -0.003(2) -0.0055(11)
C11A 0.038(3) 0.0302(18) 0.0145(17) 0.0060(14) -0.004(2) -0.023(2)
C12A 0.030(4) 0.017(4) 0.008(4) 0.005(3) -0.006(3) -0.016(3)
C13A 0.027(5) 0.021(4) 0.028(6) 0.006(3) 0.002(4) -0.011(4)
C14A 0.040(7) 0.026(5) 0.025(5) 0.001(4) 0.005(6) -0.017(4)
C15A 0.028(5) 0.034(5) 0.030(5) -0.020(4) 0.008(4) -0.020(4)
C16A 0.018(4) 0.035(5) 0.045(6) -0.004(4) 0.009(4) -0.014(4)
C17A 0.050(7) 0.047(7) 0.033(5) -0.007(4) 0.023(5) -0.028(6)
C18A 0.048(7) 0.041(6) 0.020(4) -0.007(4) 0.010(5) -0.031(6)
C19 0.0153(12) 0.0190(12) 0.0112(11) -0.0012(9) -0.0017(9) 0.0004(10)
C20 0.0203(14) 0.0193(12) 0.0137(11) 0.0022(9) 0.0013(10) -0.0027(11)
C21 0.0176(13) 0.0203(12) 0.0131(11) -0.0003(9) 0.0012(9) -0.0049(10)
C22 0.0125(12) 0.0179(11) 0.0085(10) -0.0016(8) 0.0000(8) -0.0033(9)
C23 0.0301(17) 0.0256(15) 0.0249(14) 0.0090(11) -0.0030(12) -0.0056(13)
C24 0.0197(15) 0.0256(14) 0.0350(16) 0.0028(12) 0.0008(12) -0.0085(12)
C25 0.0125(12) 0.0198(12) 0.0108(10) -0.0009(9) -0.0008(9) -0.0021(10)
C26 0.0126(12) 0.0164(11) 0.0115(10) -0.0028(8) -0.0018(9) -0.0026(9)
C27 0.0203(14) 0.0188(12) 0.0173(12) -0.0025(10) -0.0042(10) 0.0004(11)
C28 0.0242(15) 0.0225(13) 0.0112(11) 0.0009(9) -0.0054(10) -0.0015(11)
C29 0.0180(13) 0.0222(12) 0.0090(10) -0.0023(9) -0.0013(9) -0.0049(11)
C30 0.0219(14) 0.0241(13) 0.0108(11) -0.0042(9) -0.0015(10) -0.0036(11)
C31 0.0338(18) 0.0398(18) 0.0093(12) -0.0018(11) -0.0021(11) -0.0001(15)
C32 0.0183(14) 0.0240(14) 0.0273(14) -0.0112(11) -0.0026(11) -0.0041(11)
C33 0.0204(14) 0.0191(12) 0.0124(11) -0.0032(9) 0.0032(10) -0.0037(11)
C34 0.0331(18) 0.0301(16) 0.0212(14) 0.0055(11) 0.0017(12) -0.0130(14)
C35 0.0269(16) 0.0318(16) 0.0295(15) -0.0023(12) 0.0091(13) -0.0160(14)
C36 0.0159(13) 0.0220(13) 0.0221(13) -0.0084(10) 0.0049(10) -0.0080(11)
C37 0.0137(13) 0.0262(14) 0.0289(14) -0.0130(11) 0.0037(11) -0.0069(11)
C38 0.0182(15) 0.0321(16) 0.0332(16) -0.0174(13) 0.0026(12) -0.0020(12)
C39 0.0232(16) 0.0358(17) 0.0393(18) -0.0137(14) 0.0030(13) -0.0167(14)
C40 0.0115(12) 0.0217(13) 0.0273(14) -0.0100(11) -0.0033(10) -0.0027(10)
C41 0.0205(15) 0.0215(13) 0.0318(15) -0.0089(11) -0.0064(12) -0.0001(11)
C42 0.0245(16) 0.0219(14) 0.0290(15) -0.0015(11) -0.0099(12) 0.0003(12)
C43 0.0147(13) 0.0221(13) 0.0219(13) -0.0021(10) -0.0070(10) -0.0007(11)
C44 0.0183(14) 0.0276(14) 0.0158(12) -0.0016(10) -0.0063(10) 0.0010(11)
N1 0.0137(10) 0.0147(10) 0.0108(9) -0.0004(7) -0.0025(8) -0.0009(8)
N2 0.0145(11) 0.0188(11) 0.0241(11) -0.0072(9) -0.0009(9) 0.0000(9)
P1 0.0121(3) 0.0173(3) 0.0098(3) -0.0006(2) -0.0018(2) -0.0022(2)
S1 0.0151(3) 0.0226(3) 0.0199(3) 0.0019(2) -0.0012(2) -0.0078(3)

loop_
_atom_type_symbol
_atom_type_description
_atom_type_scat_dispersion_real
_atom_type_scat_dispersion_imag
_atom_type_scat_source
C C 0.0033 0.0016 'International Tables Vol C Tables 4.2.6.8 and 6.1.1.4'
H H 0.0000 0.0000 'International Tables Vol C Tables 4.2.6.8 and 6.1.1.4'
Cl Cl 0.1484 0.1585 'International Tables Vol C Tables 4.2.6.8 and 6.1.1.4'
Fe Fe 0.3463 0.8444 'International Tables Vol C Tables 4.2.6.8 and 6.1.1.4'
Ir Ir -1.4442 7.9887 'International Tables Vol C Tables 4.2.6.8 and 6.1.1.4'
N N 0.0061 0.0033 'International Tables Vol C Tables 4.2.6.8 and 6.1.1.4'
P P 0.1023 0.0942 'International Tables Vol C Tables 4.2.6.8 and 6.1.1.4'
S S 0.1246 0.1234 'International Tables Vol C Tables 4.2.6.8 and 6.1.1.4'

loop_
_geom_angle_atom_site_label_1
_geom_angle_atom_site_label_2
_geom_angle_atom_site_label_3
_geom_angle
C12 Ir1 C11 39.2(3)
C12 Ir1 C12A 6.6(7)
C11 Ir1 C12A 43.9(7)
C12 Ir1 C11A 34.3(8)
C11 Ir1 C11A 6.3(7)
C12A Ir1 C11A 38.5(3)
C12 Ir1 C16 98.3(4)
C11 Ir1 C16 81.9(4)
C12A Ir1 C16 104.5(5)
C11A Ir1 C16 87.4(5)
C12 Ir1 C15A 75.9(6)
C11 Ir1 C15A 85.7(6)
C12A Ir1 C15A 79.9(5)
C11A Ir1 C15A 87.7(5)
C16 Ir1 C15A 40.8(6)
C12 Ir1 C15 81.6(5)
C11 Ir1 C15 89.9(4)
C12A Ir1 C15 85.7(5)
C11A Ir1 C15 92.4(6)
C16 Ir1 C15 37.7(3)
C15A Ir1 C15 5.8(7)
C12 Ir1 C16A 89.2(5)
C11 Ir1 C16A 73.8(5)
C12A Ir1 C16A 95.5(5)
C11A Ir1 C16A 79.0(5)
C16 Ir1 C16A 9.2(5)
C15A Ir1 C16A 37.7(3)
C15 Ir1 C16A 36.0(7)
C12 Ir1 P1 96.2(4)
C11 Ir1 P1 97.1(4)
C12A Ir1 P1 91.0(4)
C11A Ir1 P1 93.5(4)
C16 Ir1 P1 155.3(3)
C15A Ir1 P1 163.9(4)
C15 Ir1 P1 166.1(4)
C16A Ir1 P1 157.9(4)
C12 Ir1 Cl1A 159.4(5)
C11 Ir1 Cl1A 154.7(4)
C12A Ir1 Cl1A 157.7(4)
C11A Ir1 Cl1A 161.0(4)
C16 Ir1 Cl1A 77.8(3)
C15A Ir1 Cl1A 88.7(4)
C15 Ir1 Cl1A 83.3(4)
C16A Ir1 Cl1A 86.8(4)
P1 Ir1 Cl1A 95.1(3)
C12 Ir1 Cl1 155.5(5)
C11 Ir1 Cl1 162.6(4)
C12A Ir1 Cl1 152.2(4)
C11A Ir1 Cl1 168.7(4)
C16 Ir1 Cl1 84.7(3)
C15A Ir1 Cl1 91.5(5)
C15 Ir1 Cl1 86.3(4)
C16A Ir1 Cl1 93.6(4)
P1 Ir1 Cl1 90.35(17)
Cl1A Ir1 Cl1 7.9(3)
C2 C1 C5 107.5(5)
C2 C1 C6 125.8(7)
C5 C1 C6 126.6(7)
C2 C1 Fe1 69.9(3)
C5 C1 Fe1 69.8(3)
C6 C1 Fe1 128.6(5)
C3 C2 C1 108.2(5)
C3 C2 C7 126.1(6)
C1 C2 C7 125.5(7)
C3 C2 Fe1 70.0(3)
C1 C2 Fe1 69.6(3)
C7 C2 Fe1 129.2(4)
C4 C3 C2 107.9(5)
C4 C3 C8 126.1(7)
C2 C3 C8 125.8(6)
C4 C3 Fe1 69.7(3)
C2 C3 Fe1 69.6(3)
C8 C3 Fe1 129.5(4)
C3 C4 C5 108.5(5)
C3 C4 C9 125.6(7)
C5 C4 C9 125.8(7)
C3 C4 Fe1 70.1(3)
C5 C4 Fe1 69.8(3)
C9 C4 Fe1 128.3(4)
C4 C5 C1 107.9(5)
C4 C5 C10 126.7(7)
C1 C5 C10 125.3(8)
C4 C5 Fe1 69.9(3)
C1 C5 Fe1 69.6(3)
C10 C5 Fe1 128.8(4)
C20 Fe1 C21 41.69(15)
C20 Fe1 C1 122.4(4)
C21 Fe1 C1 158.6(4)
C20 Fe1 C5 160.6(4)
C21 Fe1 C5 157.5(4)
C1 Fe1 C5 40.6(3)
C20 Fe1 C19 40.76(15)
C21 Fe1 C19 71.53(18)
C1 Fe1 C19 104.7(4)
C5 Fe1 C19 124.9(4)
C20 Fe1 C2 104.8(3)
C21 Fe1 C2 121.3(4)
C1 Fe1 C2 40.6(2)
C5 Fe1 C2 68.0(2)
C19 Fe1 C2 116.9(4)
C20 Fe1 C4 155.4(4)
C21 Fe1 C4 120.7(4)
C1 Fe1 C4 68.0(3)
C5 Fe1 C4 40.3(2)
C19 Fe1 C4 163.8(4)
C2 Fe1 C4 67.7(3)
C20 Fe1 C22 71.65(18)
C21 Fe1 C22 40.99(14)
C1 Fe1 C22 160.2(4)
C5 Fe1 C22 122.5(4)
C19 Fe1 C22 76.45(18)
C2 Fe1 C22 156.1(4)
C4 Fe1 C22 105.4(3)
C20 Fe1 C3 119.1(4)
C21 Fe1 C3 105.1(3)
C1 Fe1 C3 68.1(3)
C5 Fe1 C3 67.8(3)
C19 Fe1 C3 152.4(4)
C2 Fe1 C3 40.3(2)
C4 Fe1 C3 40.1(2)
C22 Fe1 C3 119.7(4)
C20 Fe1 P1 76.14(17)
C21 Fe1 P1 76.31(17)
C1 Fe1 P1 117.6(3)
C5 Fe1 P1 102.8(3)
C19 Fe1 P1 48.21(13)
C2 Fe1 P1 155.2(4)
C4 Fe1 P1 121.0(4)
C22 Fe1 P1 48.38(14)
C3 Fe1 P1 159.2(4)
C5A C1A C2A 108.2(10)
C5A C1A C6A 124.7(14)
C2A C1A C6A 127.1(14)
C5A C1A Fe1A 70.2(7)
C2A C1A Fe1A 69.5(5)
C6A C1A Fe1A 127.8(12)
C3A C2A C1A 107.4(10)
C3A C2A C7A 130.6(15)
C1A C2A C7A 121.9(15)
C3A C2A Fe1A 69.9(6)
C1A C2A Fe1A 70.0(6)
C7A C2A Fe1A 128.5(11)
C4A C3A C2A 108.1(9)
C4A C3A C8A 126.2(15)
C2A C3A C8A 125.7(15)
C4A C3A Fe1A 70.1(7)
C2A C3A Fe1A 69.6(5)
C8A C3A Fe1A 127.8(10)
C5A C4A C3A 108.4(10)
C5A C4A C9A 127.6(16)
C3A C4A C9A 123.9(15)
C5A C4A Fe1A 70.2(7)
C3A C4A Fe1A 69.7(6)
C9A C4A Fe1A 128.7(13)
C4A C5A C1A 107.9(10)
C4A C5A C10A 127.2(14)
C1A C5A C10A 124.8(13)
C4A C5A Fe1A 69.8(7)
C1A C5A Fe1A 69.7(6)
C10A C5A Fe1A 129.5(14)
C1A C6A H6A1 109.5
C1A C6A H6A2 109.5
H6A1 C6A H6A2 109.5
C1A C6A H6A3 109.5
H6A1 C6A H6A3 109.5
H6A2 C6A H6A3 109.5
C2A C7A H7A1 109.5
C2A C7A H7A2 109.5
H7A1 C7A H7A2 109.5
C2A C7A H7A3 109.5
H7A1 C7A H7A3 109.5
H7A2 C7A H7A3 109.5
C3A C8A H8A1 109.5
C3A C8A H8A2 109.5
H8A1 C8A H8A2 109.5
C3A C8A H8A3 109.5
H8A1 C8A H8A3 109.5
H8A2 C8A H8A3 109.5
C4A C9A H9A1 109.5
C4A C9A H9A2 109.5
H9A1 C9A H9A2 109.5
C4A C9A H9A3 109.5
H9A1 C9A H9A3 109.5
H9A2 C9A H9A3 109.5
C5A C10A H10D 109.5
C5A C10A H10E 109.5
H10D C10A H10E 109.5
C5A C10A H10F 109.5
H10D C10A H10F 109.5
H10E C10A H10F 109.5
C2A Fe1A C3A 40.5(4)
C2A Fe1A C1A 40.6(4)
C3A Fe1A C1A 67.8(5)
C2A Fe1A C4A 67.9(5)
C3A Fe1A C4A 40.2(4)
C1A Fe1A C4A 67.5(6)
C2A Fe1A C5A 68.0(5)
C3A Fe1A C5A 67.6(5)
C1A Fe1A C5A 40.2(4)
C4A Fe1A C5A 40.0(4)
C2A Fe1A C19 127.7(10)
C3A Fe1A C19 165.8(11)
C1A Fe1A C19 108.3(10)
C4A Fe1A C19 152.5(11)
C5A Fe1A C19 118.9(11)
C2A Fe1A C20 107.6(9)
C3A Fe1A C20 129.1(10)
C1A Fe1A C20 117.1(11)
C4A Fe1A C20 167.8(11)
C5A Fe1A C20 150.3(11)
C19 Fe1A C20 39.2(3)
C2A Fe1A C22 141.0(10)
C3A Fe1A C22 110.9(9)
C1A Fe1A C22 175.5(11)
C4A Fe1A C22 108.6(11)
C5A Fe1A C22 135.3(11)
C19 Fe1A C22 74.1(5)
C20 Fe1A C22 67.2(5)
C2A Fe1A C21 113.5(9)
C3A Fe1A C21 107.4(9)
C1A Fe1A C21 146.1(11)
C4A Fe1A C21 131.6(11)
C5A Fe1A C21 171.2(11)
C19 Fe1A C21 67.7(5)
C20 Fe1A C21 38.5(3)
C22 Fe1A C21 38.3(3)
C2A Fe1A P1 171.1(11)
C3A Fe1A P1 144.5(10)
C1A Fe1A P1 130.6(10)
C4A Fe1A P1 112.0(10)
C5A Fe1A P1 105.9(10)
C19 Fe1A P1 48.6(3)
C20 Fe1A P1 74.3(5)
C22 Fe1A P1 47.9(3)
C21 Fe1A P1 73.6(5)
C5B C1B C2B 107.8(10)
C5B C1B C6B 123.2(16)
C2B C1B C6B 128.9(16)
C5B C1B Fe1B 70.4(7)
C2B C1B Fe1B 69.5(6)
C6B C1B Fe1B 128.3(11)
C3B C2B C1B 108.0(10)
C3B C2B C7B 129.4(15)
C1B C2B C7B 122.5(15)
C3B C2B Fe1B 70.1(6)
C1B C2B Fe1B 70.0(6)
C7B C2B Fe1B 129.0(11)
C4B C3B C2B 107.6(10)
C4B C3B C8B 127.2(14)
C2B C3B C8B 125.1(14)
C4B C3B Fe1B 70.1(7)
C2B C3B Fe1B 69.4(6)
C8B C3B Fe1B 127.5(11)
C3B C4B C5B 108.5(10)
C3B C4B C9B 126.2(15)
C5B C4B C9B 125.3(15)
C3B C4B Fe1B 69.9(7)
C5B C4B Fe1B 70.1(7)
C9B C4B Fe1B 127.6(14)
C1B C5B C4B 108.0(10)
C1B C5B C10B 124.9(15)
C4B C5B C10B 127.0(16)
C1B C5B Fe1B 69.6(6)
C4B C5B Fe1B 69.7(7)
C10B C5B Fe1B 129.1(14)
C2B Fe1B C1B 40.5(4)
C2B Fe1B C3B 40.5(4)
C1B Fe1B C3B 68.0(5)
C2B Fe1B C4B 67.6(5)
C1B Fe1B C4B 67.5(6)
C3B Fe1B C4B 40.1(4)
C2B Fe1B C5B 67.6(5)
C1B Fe1B C5B 40.1(4)
C3B Fe1B C5B 67.6(6)
C4B Fe1B C5B 40.1(4)
C2B Fe1B C22 135.6(11)
C1B Fe1B C22 175.8(11)
C3B Fe1B C22 110.0(10)
C4B Fe1B C22 113.5(11)
C5B Fe1B C22 143.2(11)
C2B Fe1B C19 131.5(11)
C1B Fe1B C19 107.5(10)
C3B Fe1B C19 171.5(11)
C4B Fe1B C19 146.1(11)
C5B Fe1B C19 114.1(11)
C22 Fe1B C19 74.0(5)
C2B Fe1B C21 109.9(10)
C1B Fe1B C21 137.7(11)
C3B Fe1B C21 110.9(10)
C4B Fe1B C21 139.9(11)
C5B Fe1B C21 177.5(11)
C22 Fe1B C21 38.9(3)
C19 Fe1B C21 67.1(5)
C2B Fe1B C20 108.4(10)
C1B Fe1B C20 111.2(10)
C3B Fe1B C20 135.4(11)
C4B Fe1B C20 175.4(11)
C5B Fe1B C20 141.4(11)
C22 Fe1B C20 67.4(5)
C19 Fe1B C20 38.3(3)
C21 Fe1B C20 38.3(3)
C2B Fe1B P1 175.7(11)
C1B Fe1B P1 135.4(11)
C3B Fe1B P1 140.2(11)
C4B Fe1B P1 110.5(11)
C5B Fe1B P1 108.3(11)
C22 Fe1B P1 48.6(3)
C19 Fe1B P1 48.1(3)
C21 Fe1B P1 74.1(5)
C20 Fe1B P1 73.6(5)
C12 C11 C18 123.0(10)
C12 C11 Ir1 70.2(5)
C18 C11 Ir1 113.3(6)
C12 C11 H11 114.2
C18 C11 H11 114.2
Ir1 C11 H11 114.2
C11 C12 C13 125.7(10)
C11 C12 Ir1 70.6(5)
C13 C12 Ir1 109.9(8)
C11 C12 H12 114.1
C13 C12 H12 114.1
Ir1 C12 H12 114.1
C12 C13 C14 113.3(9)
C12 C13 H13A 108.9
C14 C13 H13A 108.9
C12 C13 H13B 108.9
C14 C13 H13B 108.9
H13A C13 H13B 107.7
C15 C14 C13 112.1(10)
C15 C14 H14A 109.2
C13 C14 H14A 109.2
C15 C14 H14B 109.2
C13 C14 H14B 109.2
H14A C14 H14B 107.9
C16 C15 C14 123.4(11)
C16 C15 Ir1 70.6(5)
C14 C15 Ir1 111.6(7)
C16 C15 H15 114.5
C14 C15 H15 114.5
Ir1 C15 H15 114.5
C15 C16 C17 123.1(9)
C15 C16 Ir1 71.7(5)
C17 C16 Ir1 109.6(7)
C15 C16 H16 114.8
C17 C16 H16 114.8
Ir1 C16 H16 114.8
C16 C17 C18 114.4(8)
C16 C17 H17A 108.7
C18 C17 H17A 108.7
C16 C17 H17B 108.7
C18 C17 H17B 108.7
H17A C17 H17B 107.6
C17 C18 C11 112.8(8)
C17 C18 H18A 109.0
C11 C18 H18A 109.0
C17 C18 H18B 109.0
C11 C18 H18B 109.0
H18A C18 H18B 107.8
C12A C11A C18A 122.4(12)
C12A C11A Ir1 69.9(5)
C18A C11A Ir1 115.6(8)
C12A C11A H11A 113.9
C18A C11A H11A 113.9
Ir1 C11A H11A 113.9
C11A C12A C13A 125.0(12)
C11A C12A Ir1 71.6(5)
C13A C12A Ir1 111.0(8)
C11A C12A H12A 113.9
C13A C12A H12A 113.9
Ir1 C12A H12A 113.9
C14A C13A C12A 113.2(11)
C14A C13A H13C 108.9
C12A C13A H13C 108.9
C14A C13A H13D 108.9
C12A C13A H13D 108.9
H13C C13A H13D 107.8
C13A C14A C15A 111.1(12)
C13A C14A H14C 109.4
C15A C14A H14C 109.4
C13A C14A H14D 109.4
C15A C14A H14D 109.4
H14C C14A H14D 108.0
C16A C15A C14A 122.3(13)
C16A C15A Ir1 71.8(5)
C14A C15A Ir1 114.0(9)
C16A C15A H15A 114.0
C14A C15A H15A 114.0
Ir1 C15A H15A 114.0
C15A C16A C17A 123.5(11)
C15A C16A Ir1 70.4(5)
C17A C16A Ir1 112.4(8)
C15A C16A H16A 114.2
C17A C16A H16A 114.2
Ir1 C16A H16A 114.2
C18A C17A C16A 113.4(9)
C18A C17A H17C 108.9
C16A C17A H17C 108.9
C18A C17A H17D 108.9
C16A C17A H17D 108.9
H17C C17A H17D 107.7
C17A C18A C11A 111.9(10)
C17A C18A H18C 109.2
C11A C18A H18C 109.2
C17A C18A H18D 109.2
C11A C18A H18D 109.2
H18C C18A H18D 107.9
C20 C19 C44 123.4(2)
C20 C19 P1 111.13(19)
C44 C19 P1 125.0(2)
C20 C19 Fe1 67.7(2)
C44 C19 Fe1 133.5(2)
P1 C19 Fe1 71.8(2)
C20 C19 Fe1A 73.2(6)
C44 C19 Fe1A 129.8(6)
P1 C19 Fe1A 70.0(5)
Fe1 C19 Fe1A 5.6(6)
C20 C19 Fe1B 72.9(6)
C44 C19 Fe1B 131.7(6)
P1 C19 Fe1B 68.5(5)
Fe1 C19 Fe1B 5.2(7)
Fe1A C19 Fe1B 2.0(9)
C19 C20 C21 113.3(2)
C19 C20 C23 123.3(3)
C21 C20 C23 123.4(3)
C19 C20 Fe1 71.5(2)
C21 C20 Fe1 69.2(2)
C23 C20 Fe1 129.5(3)
C19 C20 Fe1A 67.6(5)
C21 C20 Fe1A 72.4(6)
C23 C20 Fe1A 130.1(5)
Fe1 C20 Fe1A 4.1(6)
C19 C20 Fe1B 68.8(6)
C21 C20 Fe1B 70.2(6)
C23 C20 Fe1B 131.3(5)
Fe1 C20 Fe1B 2.8(6)
Fe1A C20 Fe1B 2.2(10)
C22 C21 C20 113.1(2)
C22 C21 C24 123.3(3)
C20 C21 C24 123.6(2)
C22 C21 Fe1 71.5(2)
C20 C21 Fe1 69.2(2)
C24 C21 Fe1 128.1(3)
C22 C21 Fe1B 68.0(5)
C20 C21 Fe1B 71.5(6)
C24 C21 Fe1B 129.3(5)
Fe1 C21 Fe1B 3.5(6)
C22 C21 Fe1A 69.6(5)
C20 C21 Fe1A 69.1(5)
C24 C21 Fe1A 130.3(5)
Fe1 C21 Fe1A 2.4(6)
Fe1B C21 Fe1A 2.4(9)
C21 C22 C25 123.4(2)
C21 C22 P1 110.63(19)
C25 C22 P1 125.81(19)
C21 C22 Fe1 67.5(2)
C25 C22 Fe1 131.7(2)
P1 C22 Fe1 71.58(19)
C21 C22 Fe1B 73.0(6)
C25 C22 Fe1B 128.9(5)
P1 C22 Fe1B 69.0(6)
Fe1 C22 Fe1B 5.5(6)
C21 C22 Fe1A 72.1(6)
C25 C22 Fe1A 130.9(5)
P1 C22 Fe1A 67.9(5)
Fe1 C22 Fe1A 4.9(6)
Fe1B C22 Fe1A 2.1(9)
C20 C23 H23A 109.5
C20 C23 H23B 109.5
H23A C23 H23B 109.5
C20 C23 H23C 109.5
H23A C23 H23C 109.5
H23B C23 H23C 109.5
C21 C24 H24A 109.5
C21 C24 H24B 109.5
H24A C24 H24B 109.5
C21 C24 H24C 109.5
H24A C24 H24C 109.5
H24B C24 H24C 109.5
C26 C25 C22 113.3(2)
C26 C25 H25A 108.9
C22 C25 H25A 108.9
C26 C25 H25B 108.9
C22 C25 H25B 108.9
H25A C25 H25B 107.7
C27 C26 N1 106.8(2)
C27 C26 C25 130.4(2)
N1 C26 C25 122.8(2)
C26 C27 C28 107.8(2)
C26 C27 H27 126.1
C28 C27 H27 126.1
C29 C28 C27 107.9(2)
C29 C28 H28 126.0
C27 C28 H28 126.0
C28 C29 N1 106.7(2)
C28 C29 C30 130.9(2)
N1 C29 C30 122.4(2)
C29 C30 C33 110.4(2)
C29 C30 C31 108.5(2)
C33 C30 C31 109.2(2)
C29 C30 C32 110.4(2)
C33 C30 C32 110.1(2)
C31 C30 C32 108.3(2)
C30 C31 H31A 109.5
C30 C31 H31B 109.5
H31A C31 H31B 109.5
C30 C31 H31C 109.5
H31A C31 H31C 109.5
H31B C31 H31C 109.5
C30 C32 H32A 109.5
C30 C32 H32B 109.5
H32A C32 H32B 109.5
C30 C32 H32C 109.5
H32A C32 H32C 109.5
H32B C32 H32C 109.5
C34 C33 C30 129.5(3)
C34 C33 S1 109.7(2)
C30 C33 S1 120.8(2)
C33 C34 C35 113.6(3)
C33 C34 H34 123.2
C35 C34 H34 123.2
C36 C35 C34 113.9(3)
C36 C35 H35 123.1
C34 C35 H35 123.1
C35 C36 C37 129.5(3)
C35 C36 S1 109.7(2)
C37 C36 S1 120.5(2)
C40 C37 C36 111.2(2)
C40 C37 C38 109.3(3)
C36 C37 C38 108.8(2)
C40 C37 C39 109.2(2)
C36 C37 C39 109.2(3)
C38 C37 C39 109.2(2)
C37 C38 H38A 109.5
C37 C38 H38B 109.5
H38A C38 H38B 109.5
C37 C38 H38C 109.5
H38A C38 H38C 109.5
H38B C38 H38C 109.5
C37 C39 H39A 109.5
C37 C39 H39B 109.5
H39A C39 H39B 109.5
C37 C39 H39C 109.5
H39A C39 H39C 109.5
H39B C39 H39C 109.5
C41 C40 N2 107.1(3)
C41 C40 C37 132.5(3)
N2 C40 C37 120.4(2)
C40 C41 C42 107.6(3)
C40 C41 H41 126.2
C42 C41 H41 126.2
C43 C42 C41 107.9(3)
C43 C42 H42 126.1
C41 C42 H42 126.1
C42 C43 N2 107.0(3)
C42 C43 C44 132.0(3)
N2 C43 C44 121.0(2)
C43 C44 C19 111.1(2)
C43 C44 H44A 109.4
C19 C44 H44A 109.4
C43 C44 H44B 109.4
C19 C44 H44B 109.4
H44A C44 H44B 108.0
C26 N1 C29 110.7(2)
C26 N1 H1 124.6
C29 N1 H1 124.6
C43 N2 C40 110.4(2)
C43 N2 H2 124.8
C40 N2 H2 124.8
C19 P1 C22 91.76(12)
C19 P1 Fe1B 63.5(5)
C22 P1 Fe1B 62.4(6)
C19 P1 Fe1A 61.4(5)
C22 P1 Fe1A 64.2(5)
Fe1B P1 Fe1A 2.4(9)
C19 P1 Fe1 60.00(18)
C22 P1 Fe1 60.04(18)
Fe1B P1 Fe1 5.1(6)
Fe1A P1 Fe1 5.1(6)
C19 P1 Ir1 131.93(10)
C22 P1 Ir1 136.30(9)
Fe1B P1 Ir1 130.1(5)
Fe1A P1 Ir1 130.3(5)
Fe1 P1 Ir1 135.19(14)
C36 S1 C33 93.17(14)

loop_
_geom_bond_atom_site_label_1
_geom_bond_atom_site_label_2
_geom_bond_distance
Ir1 C12 2.116(9)
Ir1 C11 2.122(8)
Ir1 C12A 2.139(9)
Ir1 C11A 2.160(10)
Ir1 C16 2.169(8)
Ir1 C15A 2.178(10)
Ir1 C15 2.182(8)
Ir1 C16A 2.196(10)
Ir1 P1 2.3047(7)
Ir1 Cl1A 2.322(7)
Ir1 Cl1 2.391(5)
C1 C2 1.428(8)
C1 C5 1.430(8)
C1 C6 1.509(8)
C1 Fe1 2.059(7)
C2 C3 1.423(7)
C2 C7 1.515(7)
C2 Fe1 2.063(6)
C3 C4 1.418(7)
C3 C8 1.501(7)
C3 Fe1 2.068(6)
C4 C5 1.422(8)
C4 C9 1.502(7)
C4 Fe1 2.063(7)
C5 C10 1.499(8)
C5 Fe1 2.062(6)
C6 H6A 0.9800
C6 H6B 0.9800
C6 H6C 0.9800
C7 H7A 0.9800
C7 H7B 0.9800
C7 H7C 0.9800
C8 H8A 0.9800
C8 H8B 0.9800
C8 H8C 0.9800
C9 H9A 0.9800
C9 H9B 0.9800
C9 H9C 0.9800
C10 H10A 0.9800
C10 H10B 0.9800
C10 H10C 0.9800
Fe1 C20 2.012(6)
Fe1 C21 2.012(6)
Fe1 C19 2.062(6)
Fe1 C22 2.065(6)
Fe1 P1 2.262(5)
C1A C5A 1.419(12)
C1A C2A 1.429(12)
C1A C6A 1.509(13)
C1A Fe1A 2.063(12)
C2A C3A 1.425(12)
C2A C7A 1.510(13)
C2A Fe1A 2.057(11)
C3A C4A 1.418(12)
C3A C8A 1.486(13)
C3A Fe1A 2.061(12)
C4A C5A 1.416(11)
C4A C9A 1.495(13)
C4A Fe1A 2.065(13)
C5A C10A 1.511(13)
C5A Fe1A 2.071(13)
C6A H6A1 0.9800
C6A H6A2 0.9800
C6A H6A3 0.9800
C7A H7A1 0.9800
C7A H7A2 0.9800
C7A H7A3 0.9800
C8A H8A1 0.9800
C8A H8A2 0.9800
C8A H8A3 0.9800
C9A H9A1 0.9800
C9A H9A2 0.9800
C9A H9A3 0.9800
C10A H10D 0.9800
C10A H10E 0.9800
C10A H10F 0.9800
Fe1A C19 2.077(16)
Fe1A C20 2.150(18)
Fe1A C22 2.161(18)
Fe1A C21 2.195(19)
Fe1A P1 2.223(16)
C1B C5B 1.416(12)
C1B C2B 1.426(12)
C1B C6B 1.506(13)
C1B Fe1B 2.062(12)
C2B C3B 1.425(12)
C2B C7B 1.502(13)
C2B Fe1B 2.054(11)
C3B C4B 1.415(12)
C3B C8B 1.487(14)
C3B Fe1B 2.064(12)
C4B C5B 1.419(12)
C4B C9B 1.493(13)
C4B Fe1B 2.067(13)
C5B C10B 1.511(14)
C5B Fe1B 2.072(13)
C6B H6B1 0.9800
C6B H6B2 0.9800
C6B H6B3 0.9800
C7B H7B1 0.9800
C7B H7B2 0.9800
C7B H7B3 0.9800
C8B H8B1 0.9800
C8B H8B2 0.9800
C8B H8B3 0.9800
C9B H9B1 0.9800
C9B H9B2 0.9800
C9B H9B3 0.9800
C10B H10G 0.9800
C10B H10H 0.9800
C10B H10I 0.9800
Fe1B C22 2.108(18)
Fe1B C19 2.135(17)
Fe1B C21 2.173(19)
Fe1B C20 2.190(19)
Fe1B P1 2.220(16)
C11 C12 1.422(10)
C11 C18 1.533(9)
C11 H11 1.0000
C12 C13 1.507(10)
C12 H12 1.0000
C13 C14 1.520(11)
C13 H13A 0.9900
C13 H13B 0.9900
C14 C15 1.515(11)
C14 H14A 0.9900
C14 H14B 0.9900
C15 C16 1.405(10)
C15 H15 1.0000
C16 C17 1.505(10)
C16 H16 1.0000
C17 C18 1.513(11)
C17 H17A 0.9900
C17 H17B 0.9900
C18 H18A 0.9900
C18 H18B 0.9900
C11A C12A 1.418(11)
C11A C18A 1.546(11)
C11A H11A 1.0000
C12A C13A 1.516(11)
C12A H12A 1.0000
C13A C14A 1.516(12)
C13A H13C 0.9900
C13A H13D 0.9900
C14A C15A 1.522(12)
C14A H14C 0.9900
C14A H14D 0.9900
C15A C16A 1.414(11)
C15A H15A 1.0000
C16A C17A 1.515(12)
C16A H16A 1.0000
C17A C18A 1.509(13)
C17A H17C 0.9900
C17A H17D 0.9900
C18A H18C 0.9900
C18A H18D 0.9900
C19 C20 1.420(4)
C19 C44 1.515(4)
C19 P1 1.775(3)
C20 C21 1.432(4)
C20 C23 1.510(4)
C21 C22 1.428(4)
C21 C24 1.512(4)
C22 C25 1.512(4)
C22 P1 1.782(3)
C23 H23A 0.9800
C23 H23B 0.9800
C23 H23C 0.9800
C24 H24A 0.9800
C24 H24B 0.9800
C24 H24C 0.9800
C25 C26 1.500(3)
C25 H25A 0.9900
C25 H25B 0.9900
C26 C27 1.375(4)
C26 N1 1.378(3)
C27 C28 1.424(4)
C27 H27 0.9500
C28 C29 1.376(4)
C28 H28 0.9500
C29 N1 1.378(3)
C29 C30 1.516(4)
C30 C33 1.524(4)
C30 C31 1.536(4)
C30 C32 1.540(4)
C31 H31A 0.9800
C31 H31B 0.9800
C31 H31C 0.9800
C32 H32A 0.9800
C32 H32B 0.9800
C32 H32C 0.9800
C33 C34 1.358(4)
C33 S1 1.735(3)
C34 C35 1.420(5)
C34 H34 0.9500
C35 C36 1.360(4)
C35 H35 0.9500
C36 C37 1.516(4)
C36 S1 1.727(3)
C37 C40 1.514(4)
C37 C38 1.538(4)
C37 C39 1.538(4)
C38 H38A 0.9800
C38 H38B 0.9800
C38 H38C 0.9800
C39 H39A 0.9800
C39 H39B 0.9800
C39 H39C 0.9800
C40 C41 1.365(4)
C40 N2 1.376(3)
C41 C42 1.426(5)
C41 H41 0.9500
C42 C43 1.367(4)
C42 H42 0.9500
C43 N2 1.373(4)
C43 C44 1.501(4)
C44 H44A 0.9900
C44 H44B 0.9900
N1 H1 0.8800
N2 H2 0.8800
